data_2232417
loop_
_publ_author_name
'Chen, Xiao-Yan'
'Yang, Xiaoping'
'Holliday, Bradley J.'

_publ_section_title
;
 4-[Tris(1<i>H</i>-pyrazol-1-yl)methyl]phenol
;
_journal_coeditor_code PK2340
_journal_issue 11
_journal_name_full 'Acta Crystallographica Section E'
_journal_page_first o3045
_journal_paper_doi 10.1107/S1600536811043042
_journal_volume 67
_journal_year 2011
_chemical_formula_iupac 'C16 H14 N6 O'
_chemical_formula_moiety 'C16 H14 N6 O'
_chemical_formula_sum 'C16 H14 N6 O'
_chemical_formula_weight 306.33
_chemical_melting_point 443
_chemical_name_common 4-(tri(1H-pyrazol-1-yl)methyl)phenol
_chemical_name_systematic
;
4-[Tris(1<i>H</i>-pyrazol-1-yl)methyl]phenol
;
_space_group_IT_number 2
_symmetry_cell_setting triclinic
_symmetry_space_group_name_Hall '-P 1'
_symmetry_space_group_name_H-M 'P -1'
_atom_sites_solution_hydrogens geom
_atom_sites_solution_primary direct
_atom_sites_solution_secondary difmap
_audit_creation_method SHELXL97
_cell_angle_alpha 96.97(3)
_cell_angle_beta 91.51(2)
_cell_angle_gamma 109.40(3)
_cell_formula_units_Z 2
_cell_length_a 8.5065(17)
_cell_length_b 8.6829(17)
_cell_length_c 10.815(2)
_cell_measurement_reflns_used 2208
_cell_measurement_temperature 153(2)
_cell_measurement_theta_max 27.48
_cell_measurement_theta_min 2.91
_cell_volume 746.0(3)
_computing_cell_refinement 'SCALEPACK (Otwinowski & Minor, 1997)'
_computing_data_collection 'COLLECT (Nonius, 1998)'
_computing_data_reduction 'DENZO-SMN (Otwinowski & Minor, 1997)'
_computing_molecular_graphics
;
ORTEP-3 (Farrugia, 1997) and POV-RAY (Persistence of Vision Team,
2004)
;
_computing_publication_material
;
SHELXL97 (Sheldrick, 2008) and WinGX (Farrugia, 1999)
;
_computing_structure_refinement 'XL in SHELXTL/PC (Sheldrick, 2008)'
_computing_structure_solution 'SIR97 (Altomare <i>et al.</i>, 1999)'
_diffrn_ambient_temperature 153(2)
_diffrn_measured_fraction_theta_full 0.990
_diffrn_measured_fraction_theta_max 0.990
_diffrn_measurement_device_type 'Nonius KappaCCD'
_diffrn_measurement_method \w
_diffrn_radiation_monochromator graphite
_diffrn_radiation_source 'fine-focus sealed tube'
_diffrn_radiation_type MoK\a
_diffrn_radiation_wavelength 0.71073
_diffrn_reflns_av_R_equivalents 0.0251
_diffrn_reflns_av_sigmaI/netI 0.0560
_diffrn_reflns_limit_h_max 10
_diffrn_reflns_limit_h_min -10
_diffrn_reflns_limit_k_max 10
_diffrn_reflns_limit_k_min -10
_diffrn_reflns_limit_l_max 11
_diffrn_reflns_limit_l_min -12
_diffrn_reflns_number 4225
_diffrn_reflns_theta_full 25.00
_diffrn_reflns_theta_max 25.00
_diffrn_reflns_theta_min 2.91
_diffrn_standards_number 0
_exptl_absorpt_coefficient_mu 0.092
_exptl_absorpt_correction_T_max 0.983
_exptl_absorpt_correction_T_min 0.973
_exptl_absorpt_correction_type gaussian
_exptl_absorpt_process_details '(XPREP in SHELXTL; Sheldrick, 2008)'
_exptl_crystal_colour colourless
_exptl_crystal_density_diffrn 1.364
_exptl_crystal_density_method 'not measured'
_exptl_crystal_description block
_exptl_crystal_F_000 320
_exptl_crystal_size_max 0.30
_exptl_crystal_size_mid 0.28
_exptl_crystal_size_min 0.20
_refine_diff_density_max 0.184
_refine_diff_density_min -0.271
_refine_ls_extinction_method none
_refine_ls_goodness_of_fit_ref 1.073
_refine_ls_hydrogen_treatment constr
_refine_ls_matrix_type full
_refine_ls_number_parameters 209
_refine_ls_number_reflns 2609
_refine_ls_number_restraints 0
_refine_ls_restrained_S_all 1.073
_refine_ls_R_factor_all 0.0659
_refine_ls_R_factor_gt 0.0428
_refine_ls_shift/su_max 0.000
_refine_ls_shift/su_mean 0.000
_refine_ls_structure_factor_coef Fsqd
_refine_ls_weighting_details 'calc w = 1/[\s^2^(Fo^2^)+(0.0380P)^2^+0.1787P] where P=(Fo^2^+2Fc^2^)/3'
_refine_ls_weighting_scheme calc
_refine_ls_wR_factor_gt 0.0886
_refine_ls_wR_factor_ref 0.0991
_reflns_number_gt 1975
_reflns_number_total 2609
_reflns_threshold_expression I>2\s(I)
_cod_data_source_file pk2340.cif
_cod_data_source_block I
_cod_database_code 2232417
_cod_database_fobs_code 2232417

loop_
_symmetry_equiv_pos_as_xyz
'x, y, z'
'-x, -y, -z'

loop_
_atom_site_type_symbol
_atom_site_label
_atom_site_fract_x
_atom_site_fract_y
_atom_site_fract_z
_atom_site_U_iso_or_equiv
_atom_site_adp_type
_atom_site_calc_flag
_atom_site_refinement_flags
_atom_site_occupancy
_atom_site_symmetry_multiplicity
O O1 1.00800(16) 1.32161(15) 0.03852(13) 0.0266(3) Uani d . 1 1
H H1A 0.9790 1.2970 -0.0362 0.054(8) Uiso calc R 1 1
N N1 0.74972(17) 0.78542(18) 0.40566(13) 0.0180(4) Uani d . 1 1
N N2 0.69159(19) 0.65739(19) 0.47332(15) 0.0244(4) Uani d . 1 1
N N3 0.98104(17) 0.72693(18) 0.31464(14) 0.0181(4) Uani d . 1 1
N N4 1.08607(18) 0.73336(19) 0.22092(15) 0.0237(4) Uani d . 1 1
N N5 0.70790(17) 0.60541(17) 0.21695(14) 0.0173(4) Uani d . 1 1
N N6 0.54566(18) 0.59411(18) 0.19620(14) 0.0216(4) Uani d . 1 1
C C1 0.9528(2) 1.1846(2) 0.09625(17) 0.0197(4) Uani d . 1 1
C C2 0.8251(2) 1.0424(2) 0.04486(17) 0.0213(4) Uani d . 1 1
H H2A 0.7695 1.0394 -0.0311 0.026 Uiso calc R 1 1
C C3 0.7802(2) 0.9051(2) 0.10623(16) 0.0191(4) Uani d . 1 1
H H3A 0.6944 0.8103 0.0711 0.023 Uiso calc R 1 1
C C4 0.8613(2) 0.9069(2) 0.21937(16) 0.0165(4) Uani d . 1 1
C C5 0.9873(2) 1.0523(2) 0.27129(17) 0.0206(4) Uani d . 1 1
H H5A 1.0427 1.0560 0.3475 0.025 Uiso calc R 1 1
C C6 1.0305(2) 1.1896(2) 0.21160(17) 0.0213(4) Uani d . 1 1
H H6A 1.1121 1.2863 0.2487 0.026 Uiso calc R 1 1
C C7 0.8240(2) 0.7575(2) 0.28833(16) 0.0173(4) Uani d . 1 1
C C8 0.6124(2) 0.7133(2) 0.56240(18) 0.0250(5) Uani d . 1 1
H H8A 0.5599 0.6528 0.6241 0.030 Uiso calc R 1 1
C C9 0.6169(2) 0.8729(2) 0.55301(18) 0.0263(5) Uani d . 1 1
H H9A 0.5710 0.9371 0.6055 0.032 Uiso calc R 1 1
C C10 0.7026(2) 0.9154(2) 0.45071(17) 0.0208(4) Uani d . 1 1
H H10A 0.7246 1.0141 0.4180 0.025 Uiso calc R 1 1
C C11 1.2086(2) 0.6894(2) 0.2675(2) 0.0268(5) Uani d . 1 1
H H11A 1.2999 0.6832 0.2244 0.032 Uiso calc R 1 1
C C12 1.1831(2) 0.6538(2) 0.3889(2) 0.0281(5) Uani d . 1 1
H H12A 1.2517 0.6210 0.4405 0.034 Uiso calc R 1 1
C C13 1.0367(2) 0.6771(2) 0.41634(18) 0.0225(5) Uani d . 1 1
H H13A 0.9846 0.6617 0.4906 0.027 Uiso calc R 1 1
C C14 0.4724(2) 0.4422(2) 0.13858(17) 0.0220(4) Uani d . 1 1
H H14A 0.3599 0.3985 0.1111 0.026 Uiso calc R 1 1
C C15 0.5835(2) 0.3552(2) 0.12394(19) 0.0284(5) Uani d . 1 1
H H15A 0.5602 0.2468 0.0870 0.034 Uiso calc R 1 1
C C16 0.7341(2) 0.4636(2) 0.17562(18) 0.0238(5) Uani d . 1 1
H H16A 0.8347 0.4434 0.1811 0.029 Uiso calc R 1 1

loop_
_atom_site_aniso_label
_atom_site_aniso_U_11
_atom_site_aniso_U_22
_atom_site_aniso_U_33
_atom_site_aniso_U_12
_atom_site_aniso_U_13
_atom_site_aniso_U_23
O1 0.0374(8) 0.0219(8) 0.0236(9) 0.0116(6) 0.0085(6) 0.0092(6)
N1 0.0197(8) 0.0170(8) 0.0171(8) 0.0049(7) 0.0029(7) 0.0049(7)
N2 0.0284(9) 0.0226(9) 0.0218(9) 0.0056(7) 0.0055(7) 0.0093(7)
N3 0.0155(8) 0.0185(9) 0.0209(9) 0.0065(6) 0.0013(7) 0.0034(7)
N4 0.0187(8) 0.0256(9) 0.0297(10) 0.0101(7) 0.0072(7) 0.0066(8)
N5 0.0149(8) 0.0167(9) 0.0207(9) 0.0063(6) 0.0007(6) 0.0017(7)
N6 0.0152(8) 0.0231(9) 0.0255(9) 0.0057(7) 0.0005(7) 0.0023(7)
C1 0.0231(10) 0.0180(11) 0.0234(11) 0.0126(8) 0.0098(8) 0.0056(8)
C2 0.0241(10) 0.0261(11) 0.0178(10) 0.0133(9) 0.0009(8) 0.0044(9)
C3 0.0184(10) 0.0202(11) 0.0183(10) 0.0067(8) 0.0003(8) 0.0001(8)
C4 0.0156(9) 0.0167(10) 0.0189(10) 0.0077(8) 0.0041(8) 0.0025(8)
C5 0.0181(10) 0.0235(11) 0.0199(11) 0.0070(8) -0.0014(8) 0.0020(8)
C6 0.0210(10) 0.0167(10) 0.0235(11) 0.0032(8) 0.0030(8) 0.0011(8)
C7 0.0145(9) 0.0186(10) 0.0188(10) 0.0061(8) 0.0008(8) 0.0017(8)
C8 0.0210(10) 0.0329(12) 0.0185(11) 0.0049(9) 0.0037(8) 0.0048(9)
C9 0.0228(11) 0.0321(12) 0.0248(11) 0.0120(9) 0.0039(9) -0.0010(9)
C10 0.0206(10) 0.0201(10) 0.0241(11) 0.0106(8) -0.0002(8) 0.0013(8)
C11 0.0181(10) 0.0227(11) 0.0415(14) 0.0090(9) 0.0027(9) 0.0056(10)
C12 0.0228(11) 0.0230(11) 0.0400(14) 0.0101(9) -0.0097(9) 0.0057(10)
C13 0.0255(11) 0.0191(11) 0.0223(11) 0.0066(8) -0.0046(8) 0.0046(8)
C14 0.0190(10) 0.0220(11) 0.0199(11) 0.0005(8) 0.0004(8) 0.0023(8)
C15 0.0305(12) 0.0193(11) 0.0309(12) 0.0053(9) 0.0004(9) -0.0042(9)
C16 0.0253(11) 0.0198(11) 0.0297(12) 0.0128(9) 0.0023(9) 0.0012(9)

loop_
_atom_type_symbol
_atom_type_description
_atom_type_scat_dispersion_real
_atom_type_scat_dispersion_imag
_atom_type_scat_source
C C 0.0033 0.0016 'International Tables Vol C Tables 4.2.6.8 and 6.1.1.4'
H H 0.0000 0.0000 'International Tables Vol C Tables 4.2.6.8 and 6.1.1.4'
N N 0.0061 0.0033 'International Tables Vol C Tables 4.2.6.8 and 6.1.1.4'
O O 0.0106 0.0060 'International Tables Vol C Tables 4.2.6.8 and 6.1.1.4'

loop_
_geom_angle_atom_site_label_1
_geom_angle_atom_site_label_2
_geom_angle_atom_site_label_3
_geom_angle
C1 O1 H1A 109.5
C10 N1 N2 111.56(15)
C10 N1 C7 128.86(15)
N2 N1 C7 118.61(14)
C8 N2 N1 104.13(15)
C13 N3 N4 111.24(14)
C13 N3 C7 130.58(16)
N4 N3 C7 117.89(14)
C11 N4 N3 104.65(15)
C16 N5 N6 112.33(15)
C16 N5 C7 129.11(15)
N6 N5 C7 118.30(14)
C14 N6 N5 103.95(14)
O1 C1 C6 117.37(17)
O1 C1 C2 123.26(17)
C6 C1 C2 119.36(17)
C3 C2 C1 120.19(17)
C3 C2 H2A 119.9
C1 C2 H2A 119.9
C2 C3 C4 120.83(17)
C2 C3 H3A 119.6
C4 C3 H3A 119.6
C3 C4 C5 118.31(17)
C3 C4 C7 123.42(16)
C5 C4 C7 118.25(16)
C6 C5 C4 121.01(17)
C6 C5 H5A 119.5
C4 C5 H5A 119.5
C5 C6 C1 120.22(17)
C5 C6 H6A 119.9
C1 C6 H6A 119.9
N1 C7 N5 106.98(14)
N1 C7 N3 109.47(14)
N5 C7 N3 107.01(14)
N1 C7 C4 110.73(14)
N5 C7 C4 113.65(14)
N3 C7 C4 108.88(14)
N2 C8 C9 112.15(18)
N2 C8 H8A 123.9
C9 C8 H8A 123.9
C10 C9 C8 105.46(18)
C10 C9 H9A 127.3
C8 C9 H9A 127.3
N1 C10 C9 106.65(17)
N1 C10 H10A 126.7
C9 C10 H10A 126.7
N4 C11 C12 111.55(17)
N4 C11 H11A 124.2
C12 C11 H11A 124.2
C13 C12 C11 105.54(17)
C13 C12 H12A 127.2
C11 C12 H12A 127.2
N3 C13 C12 107.00(18)
N3 C13 H13A 126.5
C12 C13 H13A 126.5
N6 C14 C15 112.14(17)
N6 C14 H14A 123.9
C15 C14 H14A 123.9
C16 C15 C14 105.15(17)
C16 C15 H15A 127.4
C14 C15 H15A 127.4
N5 C16 C15 106.41(17)
N5 C16 H16A 126.8
C15 C16 H16A 126.8

loop_
_geom_bond_atom_site_label_1
_geom_bond_atom_site_label_2
_geom_bond_distance
O1 C1 1.360(2)
O1 H1A 0.8200
N1 C10 1.360(2)
N1 N2 1.366(2)
N1 C7 1.462(2)
N2 C8 1.325(2)
N3 C13 1.358(2)
N3 N4 1.363(2)
N3 C7 1.473(2)
N4 C11 1.330(2)
N5 C16 1.349(2)
N5 N6 1.361(2)
N5 C7 1.470(2)
N6 C14 1.323(2)
C1 C6 1.385(3)
C1 C2 1.387(3)
C2 C3 1.382(3)
C2 H2A 0.9300
C3 C4 1.385(2)
C3 H3A 0.9300
C4 C5 1.399(3)
C4 C7 1.521(3)
C5 C6 1.371(3)
C5 H5A 0.9300
C6 H6A 0.9300
C8 C9 1.390(3)
C8 H8A 0.9300
C9 C10 1.362(3)
C9 H9A 0.9300
C10 H10A 0.9300
C11 C12 1.391(3)
C11 H11A 0.9300
C12 C13 1.361(3)
C12 H12A 0.9300
C13 H13A 0.9300
C14 C15 1.393(3)
C14 H14A 0.9300
C15 C16 1.369(3)
C15 H15A 0.9300
C16 H16A 0.9300

loop_
_geom_hbond_atom_site_label_D
_geom_hbond_atom_site_label_H
_geom_hbond_atom_site_label_A
_geom_hbond_site_symmetry_A
_geom_hbond_distance_DH
_geom_hbond_distance_HA
_geom_hbond_distance_DA
_geom_hbond_angle_DHA
O1 H1A N4 2_775 0.82 2.02 2.836(2) 172.9

loop_
_cod_related_entry_id
_cod_related_entry_database
_cod_related_entry_code
1 ChemSpider 30657152
